data_4120748
loop_
_publ_author_name
'Daniel Canseco-Gonzalez'
'Ana Petronilho'
'Helge M\"uller-Bunz'
'Kohsuke Ohmatsu'
'Takashi Ooi'
'Martin Albrecht'

_publ_contact_author
;
        Prof. Dr. Martin Albrecht
        School of Chemistry and Chemical Biology
        University College Dublin
        Belfield
        Dublin 4
        Ireland
;
_publ_contact_author_email martin.albrecht@ucd.ie
_publ_contact_author_fax '00353 1 716-2501'
_publ_contact_author_phone '00353 1 716-2504'
_publ_section_title
;
 Carbene Transfer from Triazolylidene Gold Complexes as a Potent Strategy
 for Inducing High Catalytic Activity
;
_journal_name_full 'Journal of the American Chemical Society'
_journal_page_first 13193
_journal_page_last 13203
_journal_paper_doi 10.1021/ja406999p
_journal_volume 135
_journal_year 2013
_chemical_formula_moiety 'C11 H21 Au Cl N3'
_chemical_formula_sum 'C11 H21 Au Cl N3'
_chemical_formula_weight 427.72
_chemical_name_systematic
; 
 ? 
;
_space_group_IT_number 14
_symmetry_cell_setting monoclinic
_symmetry_space_group_name_Hall '-P 2yn'
_symmetry_space_group_name_H-M 'P 1 21/n 1'
_atom_sites_solution_hydrogens geom
_atom_sites_solution_primary direct
_atom_sites_solution_secondary difmap
_audit_creation_method SHELXL-97
_cell_angle_alpha 90.00
_cell_angle_beta 97.887(1)
_cell_angle_gamma 90.00
_cell_formula_units_Z 4
_cell_length_a 11.3433(1)
_cell_length_b 7.14417(7)
_cell_length_c 17.6881(2)
_cell_measurement_reflns_used 35597
_cell_measurement_temperature 100(2)
_cell_measurement_theta_max 76.2079
_cell_measurement_theta_min 3.9268
_cell_volume 1419.86(2)
_computing_cell_refinement
; 
CrysAlisPro, Agilent Technologies, 
Version 1.171.34.49 (release 20-01-2011 CrysAlis171 .NET) 
(compiled Jan 20 2011,15:58:25) 
;
_computing_data_collection
; 
CrysAlisPro, Agilent Technologies, 
Version 1.171.34.49 (release 20-01-2011 CrysAlis171 .NET) 
(compiled Jan 20 2011,15:58:25) 
;
_computing_data_reduction
; 
CrysAlisPro, Agilent Technologies, 
Version 1.171.34.49 (release 20-01-2011 CrysAlis171 .NET) 
(compiled Jan 20 2011,15:58:25) 
;
_computing_structure_refinement 'SHELXL-97 (Sheldrick, 2008)'
_computing_structure_solution 'SHELXS-97 (Sheldrick, 2008)'
_diffrn_ambient_temperature 100(2)
_diffrn_detector_area_resol_mean 10.3196
_diffrn_measured_fraction_theta_full 0.997
_diffrn_measured_fraction_theta_max 0.997
_diffrn_measurement_device_type 'SuperNova, Dual, Cu at zero, Atlas'
_diffrn_measurement_method '\w scans'
_diffrn_radiation_monochromator mirror
_diffrn_radiation_source 'SuperNova (Cu) x-ray Source'
_diffrn_radiation_type CuK\a
_diffrn_radiation_wavelength 1.54184
_diffrn_reflns_av_R_equivalents 0.0621
_diffrn_reflns_av_sigmaI/netI 0.0778
_diffrn_reflns_limit_h_max 14
_diffrn_reflns_limit_h_min -14
_diffrn_reflns_limit_k_max 8
_diffrn_reflns_limit_k_min -8
_diffrn_reflns_limit_l_max 21
_diffrn_reflns_limit_l_min -22
_diffrn_reflns_number 52758
_diffrn_reflns_theta_full 76.52
_diffrn_reflns_theta_max 76.52
_diffrn_reflns_theta_min 4.37
_exptl_absorpt_coefficient_mu 21.034
_exptl_absorpt_correction_T_max 0.483
_exptl_absorpt_correction_T_min 0.047
_exptl_absorpt_correction_type analytical
_exptl_absorpt_process_details
; 
CrysAlisPro, Agilent Technologies, 
Version 1.171.34.49 (release 20-01-2011 CrysAlis171 .NET) 
(compiled Jan 20 2011,15:58:25) 
Analytical numeric absorption correction using a multifaceted crystal 
model based on expressions derived by R.C. Clark & J.S. Reid. 
(Clark, R. C. & Reid, J. S. (1995). Acta Cryst. A51, 887-897) 
;
_exptl_crystal_colour colourless
_exptl_crystal_density_diffrn 2.001
_exptl_crystal_description plate
_exptl_crystal_F_000 816
_exptl_crystal_size_max 0.2791
_exptl_crystal_size_mid 0.1768
_exptl_crystal_size_min 0.0433
_refine_diff_density_max 1.518
_refine_diff_density_min -1.809
_refine_diff_density_rms 0.215
_refine_ls_extinction_method none
_refine_ls_goodness_of_fit_ref 1.155
_refine_ls_hydrogen_treatment constr
_refine_ls_matrix_type full
_refine_ls_number_parameters 153
_refine_ls_number_reflns 3546
_refine_ls_number_restraints 0
_refine_ls_restrained_S_all 1.155
_refine_ls_R_factor_all 0.0304
_refine_ls_R_factor_gt 0.0256
_refine_ls_shift/su_max 0.006
_refine_ls_shift/su_mean 0.001
_refine_ls_structure_factor_coef Fsqd
_refine_ls_weighting_details 'calc w=1/[\s^2^(Fo^2^)+(0.0361P)^2^+0.2491P] where P=(Fo^2^+2Fc^2^)/3'
_refine_ls_weighting_scheme calc
_refine_ls_wR_factor_gt 0.0649
_refine_ls_wR_factor_ref 0.0836
_reflns_number_gt 3338
_reflns_number_total 3546
_reflns_threshold_expression I>2\s(I)
_cod_data_source_file ja406999p_si_002_3.cif
_cod_data_source_block alb139(2d)
_cod_original_sg_symbol_H-M 'P 21/n'
_cod_database_code 4120748

loop_
_symmetry_equiv_pos_as_xyz
'x, y, z'
'-x+1/2, y+1/2, -z+1/2'
'-x, -y, -z'
'x-1/2, -y-1/2, z-1/2'

loop_
_atom_site_label
_atom_site_type_symbol
_atom_site_fract_x
_atom_site_fract_y
_atom_site_fract_z
_atom_site_U_iso_or_equiv
_atom_site_adp_type
_atom_site_occupancy
_atom_site_symmetry_multiplicity
_atom_site_calc_flag
_atom_site_refinement_flags
Au Au 0.241341(14) 0.21360(2) 0.989915(10) 0.02089(9) Uani 1 1 d .
Cl Cl 0.32440(9) 0.36093(17) 1.09937(6) 0.0368(3) Uani 1 1 d .
C1 C 0.1600(4) 0.0721(6) 0.9005(2) 0.0226(7) Uani 1 1 d .
C2 C 0.0425(4) 0.0790(6) 0.8665(2) 0.0225(7) Uani 1 1 d .
N1 N 0.2053(3) -0.0787(5) 0.86653(17) 0.0186(6) Uani 1 1 d .
C7 C 0.3317(3) -0.1545(7) 0.8779(2) 0.0212(7) Uani 1 1 d .
C8 C 0.3592(5) -0.2230(7) 0.9610(3) 0.0287(10) Uani 1 1 d .
H8A H 0.4382 -0.2809 0.9690 0.043 Uiso 1 1 calc R
H8B H 0.2993 -0.3151 0.9711 0.043 Uiso 1 1 calc R
H8C H 0.3575 -0.1165 0.9957 0.043 Uiso 1 1 calc R
C9 C 0.3412(4) -0.3153(7) 0.8225(3) 0.0292(9) Uani 1 1 d .
H9A H 0.3130 -0.2736 0.7703 0.044 Uiso 1 1 calc R
H9B H 0.2922 -0.4204 0.8355 0.044 Uiso 1 1 calc R
H9C H 0.4243 -0.3555 0.8259 0.044 Uiso 1 1 calc R
C10 C 0.4125(3) 0.0057(7) 0.8613(2) 0.0263(8) Uani 1 1 d .
H10A H 0.4953 -0.0373 0.8681 0.039 Uiso 1 1 calc R
H10B H 0.4042 0.1094 0.8964 0.039 Uiso 1 1 calc R
H10C H 0.3901 0.0483 0.8086 0.039 Uiso 1 1 calc R
N2 N 0.1269(3) -0.1642(5) 0.81541(19) 0.0216(6) Uani 1 1 d .
N3 N 0.0275(3) -0.0669(5) 0.81609(18) 0.0201(6) Uani 1 1 d .
C11 C -0.0750(4) -0.1377(6) 0.7643(3) 0.0296(9) Uani 1 1 d .
H11A H -0.0521 -0.2516 0.7391 0.044 Uiso 1 1 calc R
H11B H -0.1011 -0.0425 0.7257 0.044 Uiso 1 1 calc R
H11C H -0.1402 -0.1662 0.7935 0.044 Uiso 1 1 calc R
C3 C -0.0549(5) 0.2239(6) 0.8780(3) 0.0304(11) Uani 1 1 d .
C4 C -0.0605(6) 0.2536(10) 0.9632(4) 0.0424(12) Uani 1 1 d .
H4A H -0.0771 0.1339 0.9867 0.064 Uiso 1 1 calc R
H4B H -0.1239 0.3430 0.9696 0.064 Uiso 1 1 calc R
H4C H 0.0159 0.3027 0.9879 0.064 Uiso 1 1 calc R
C5 C -0.1813(7) 0.1679(17) 0.8475(6) 0.099(4) Uani 1 1 d .
H5A H -0.1932 0.0355 0.8587 0.148 Uiso 1 1 calc R
H5B H -0.1952 0.1879 0.7922 0.148 Uiso 1 1 calc R
H5C H -0.2371 0.2443 0.8719 0.148 Uiso 1 1 calc R
C6 C -0.0219(11) 0.4035(11) 0.8427(8) 0.157(8) Uani 1 1 d .
H6A H -0.0777 0.5021 0.8531 0.236 Uiso 1 1 calc R
H6B H -0.0256 0.3869 0.7874 0.236 Uiso 1 1 calc R
H6C H 0.0590 0.4393 0.8645 0.236 Uiso 1 1 calc R

loop_
_atom_site_aniso_label
_atom_site_aniso_U_11
_atom_site_aniso_U_22
_atom_site_aniso_U_33
_atom_site_aniso_U_23
_atom_site_aniso_U_13
_atom_site_aniso_U_12
Au 0.02158(12) 0.02077(13) 0.02014(12) -0.00302(5) 0.00225(7) 0.00406(5)
Cl 0.0303(5) 0.0417(6) 0.0355(5) -0.0171(5) -0.0061(4) 0.0116(5)
C1 0.0277(18) 0.0202(18) 0.0196(17) 0.0018(14) 0.0026(13) 0.0039(15)
C2 0.0302(19) 0.0159(17) 0.0205(17) 0.0030(14) 0.0005(13) 0.0048(16)
N1 0.0216(14) 0.0174(14) 0.0165(14) -0.0015(12) 0.0015(11) 0.0027(13)
C7 0.0119(16) 0.030(2) 0.0229(18) -0.0013(17) 0.0069(12) 0.0025(16)
C8 0.027(2) 0.033(3) 0.025(2) 0.0042(16) 0.0031(17) 0.0085(17)
C9 0.023(2) 0.031(2) 0.034(2) -0.0107(19) 0.0028(16) 0.0051(17)
C10 0.0182(15) 0.035(2) 0.0271(18) 0.0013(17) 0.0103(13) -0.0011(17)
N2 0.0185(15) 0.0213(15) 0.0249(16) -0.0026(15) 0.0025(12) 0.0048(14)
N3 0.0148(13) 0.0223(15) 0.0239(15) 0.0028(13) 0.0055(11) 0.0032(13)
C11 0.0245(19) 0.025(2) 0.035(2) -0.0032(17) -0.0086(15) 0.0010(16)
C3 0.037(3) 0.026(2) 0.030(2) 0.0060(16) 0.009(2) 0.0155(18)
C4 0.033(3) 0.061(3) 0.034(3) -0.013(3) 0.010(2) 0.016(3)
C5 0.041(4) 0.152(9) 0.093(6) -0.083(7) -0.028(4) 0.053(5)
C6 0.204(12) 0.069(5) 0.249(14) 0.120(7) 0.211(12) 0.102(7)

loop_
_atom_type_symbol
_atom_type_description
_atom_type_scat_dispersion_real
_atom_type_scat_dispersion_imag
_atom_type_scat_source
C C 0.0181 0.0091 'International Tables Vol C Tables 4.2.6.8 and 6.1.1.4'
H H 0.0000 0.0000 'International Tables Vol C Tables 4.2.6.8 and 6.1.1.4'
N N 0.0311 0.0180 'International Tables Vol C Tables 4.2.6.8 and 6.1.1.4'
Cl Cl 0.3639 0.7018 'International Tables Vol C Tables 4.2.6.8 and 6.1.1.4'
Au Au -4.4197 7.2980 'International Tables Vol C Tables 4.2.6.8 and 6.1.1.4'

loop_
_geom_angle_atom_site_label_1
_geom_angle_atom_site_label_2
_geom_angle_atom_site_label_3
_geom_angle
C1 Au Cl 174.75(12)
N1 C1 C2 103.5(3)
N1 C1 Au 126.0(3)
C2 C1 Au 129.7(3)
N3 C2 C1 106.4(3)
N3 C2 C3 124.6(4)
C1 C2 C3 128.9(4)
N2 N1 C1 113.9(3)
N2 N1 C7 117.3(3)
C1 N1 C7 128.8(3)
N1 C7 C10 106.8(3)
N1 C7 C9 109.4(3)
C10 C7 C9 110.2(3)
N1 C7 C8 107.7(3)
C10 C7 C8 112.0(4)
C9 C7 C8 110.6(4)
C7 C8 H8A 109.5
C7 C8 H8B 109.5
H8A C8 H8B 109.5
C7 C8 H8C 109.5
H8A C8 H8C 109.5
H8B C8 H8C 109.5
C7 C9 H9A 109.5
C7 C9 H9B 109.5
H9A C9 H9B 109.5
C7 C9 H9C 109.5
H9A C9 H9C 109.5
H9B C9 H9C 109.5
C7 C10 H10A 109.5
C7 C10 H10B 109.5
H10A C10 H10B 109.5
C7 C10 H10C 109.5
H10A C10 H10C 109.5
H10B C10 H10C 109.5
N3 N2 N1 104.1(3)
N2 N3 C2 112.1(3)
N2 N3 C11 114.5(3)
C2 N3 C11 133.4(3)
N3 C11 H11A 109.5
N3 C11 H11B 109.5
H11A C11 H11B 109.5
N3 C11 H11C 109.5
H11A C11 H11C 109.5
H11B C11 H11C 109.5
C6 C3 C5 110.8(9)
C6 C3 C4 109.8(7)
C5 C3 C4 102.8(5)
C6 C3 C2 107.1(4)
C5 C3 C2 115.7(5)
C4 C3 C2 110.4(4)
C3 C4 H4A 109.5
C3 C4 H4B 109.5
H4A C4 H4B 109.5
C3 C4 H4C 109.5
H4A C4 H4C 109.5
H4B C4 H4C 109.5
C3 C5 H5A 109.5
C3 C5 H5B 109.5
H5A C5 H5B 109.5
C3 C5 H5C 109.5
H5A C5 H5C 109.5
H5B C5 H5C 109.5
C3 C6 H6A 109.5
C3 C6 H6B 109.5
H6A C6 H6B 109.5
C3 C6 H6C 109.5
H6A C6 H6C 109.5
H6B C6 H6C 109.5

loop_
_geom_bond_atom_site_label_1
_geom_bond_atom_site_label_2
_geom_bond_distance
Au C1 1.993(4)
Au Cl 2.2898(10)
C1 N1 1.368(5)
C1 C2 1.386(5)
C2 N3 1.367(5)
C2 C3 1.548(6)
N1 N2 1.328(5)
N1 C7 1.520(5)
C7 C10 1.521(6)
C7 C9 1.524(6)
C7 C8 1.540(6)
C8 H8A 0.9800
C8 H8B 0.9800
C8 H8C 0.9800
C9 H9A 0.9800
C9 H9B 0.9800
C9 H9C 0.9800
C10 H10A 0.9800
C10 H10B 0.9800
C10 H10C 0.9800
N2 N3 1.326(4)
N3 C11 1.468(5)
C11 H11A 0.9800
C11 H11B 0.9800
C11 H11C 0.9800
C3 C6 1.497(7)
C3 C5 1.514(9)
C3 C4 1.532(8)
C4 H4A 0.9800
C4 H4B 0.9800
C4 H4C 0.9800
C5 H5A 0.9800
C5 H5B 0.9800
C5 H5C 0.9800
C6 H6A 0.9800
C6 H6B 0.9800
C6 H6C 0.9800

loop_
_geom_torsion_atom_site_label_1
_geom_torsion_atom_site_label_2
_geom_torsion_atom_site_label_3
_geom_torsion_atom_site_label_4
_geom_torsion
N1 C1 C2 N3 0.4(4)
Au C1 C2 N3 -169.9(3)
N1 C1 C2 C3 -177.1(4)
Au C1 C2 C3 12.6(7)
C2 C1 N1 N2 -0.2(4)
Au C1 N1 N2 170.6(3)
C2 C1 N1 C7 177.8(4)
Au C1 N1 C7 -11.5(6)
N2 N1 C7 C10 121.8(4)
C1 N1 C7 C10 -56.1(5)
N2 N1 C7 C9 2.5(5)
C1 N1 C7 C9 -175.4(4)
N2 N1 C7 C8 -117.7(4)
C1 N1 C7 C8 64.4(5)
C1 N1 N2 N3 -0.1(4)
C7 N1 N2 N3 -178.3(3)
N1 N2 N3 C2 0.3(4)
N1 N2 N3 C11 -178.9(3)
C1 C2 N3 N2 -0.5(5)
C3 C2 N3 N2 177.1(4)
C1 C2 N3 C11 178.6(4)
C3 C2 N3 C11 -3.8(7)
N3 C2 C3 C6 -107.0(8)
C1 C2 C3 C6 70.1(9)
N3 C2 C3 C5 17.2(8)
C1 C2 C3 C5 -165.7(7)
N3 C2 C3 C4 133.5(5)
C1 C2 C3 C4 -49.5(7)
